data_7250991
loop_
_publ_author_name
'Marasinghe, Aloka A.'
'Averkiev, Boris B.'
'Aaker\"oy, Christer B.'

_publ_section_title
;
 Examining intermolecular interactions in crystal structures of
 amide-substituted 2-aminopyrimidine derivatives
;
_journal_issue 43
_journal_name_full CrystEngComm
_journal_page_first 7000
_journal_page_last 7011
_journal_paper_doi 10.1039/D5CE00839E
_journal_volume 27
_journal_year 2025
_chemical_formula_moiety 'C8 H11 N3 O'
_chemical_formula_sum 'C8 H11 N3 O'
_chemical_formula_weight 165.20
_chemical_melting_point 376.5(15)
_chemical_name_systematic N-(pyrimidin-2-yl)butyramide
_space_group_crystal_system monoclinic
_space_group_IT_number 15
_space_group_name_Hall '-I 2ya'
_space_group_name_H-M_alt 'I 1 2/a 1'
_atom_sites_solution_hydrogens mixed
_atom_sites_solution_primary direct
_audit_creation_date 2023-12-15
_audit_creation_method
;
Olex2 1.5-ac5-024
(compiled 2022.04.12 svn.rca3783a0 for Rigaku Oxford Diffraction, GUI svn.r6498)
;
_audit_update_record
;
2025-08-25 deposited with the CCDC.	2025-10-02 downloaded from the CCDC.
;
_cell_angle_alpha 90
_cell_angle_beta 96.210(3)
_cell_angle_gamma 90
_cell_formula_units_Z 8
_cell_length_a 17.7106(5)
_cell_length_b 5.3994(2)
_cell_length_c 18.1317(5)
_cell_measurement_reflns_used 1358
_cell_measurement_temperature 294.1(2)
_cell_measurement_theta_max 79.2590
_cell_measurement_theta_min 4.9010
_cell_volume 1723.70(9)
_computing_cell_refinement 'CrysAlisPro 1.171.43.100a (Rigaku OD, 2023)'
_computing_data_collection 'CrysAlisPro 1.171.43.100a (Rigaku OD, 2023)'
_computing_data_reduction 'CrysAlisPro 1.171.43.100a (Rigaku OD, 2023)'
_computing_molecular_graphics 'Olex2 1.5-ac5-024 (Dolomanov et al., 2009)'
_computing_publication_material 'Olex2 1.5-ac5-024 (Dolomanov et al., 2009)'
_computing_structure_refinement 'SHELXL 2018/3 (Sheldrick, 2015)'
_computing_structure_solution 'SHELXS  (Sheldrick, 2008)'
_diffrn_ambient_environment air
_diffrn_ambient_temperature 294.1(2)
_diffrn_detector 'Hybrid Pixel Array Detector'
_diffrn_detector_area_resol_mean 10.0000
_diffrn_detector_type HyPix
_diffrn_measured_fraction_theta_full 1.000
_diffrn_measured_fraction_theta_max 0.995
_diffrn_measurement_details
;
List of Runs (angles in degrees, time in seconds):

  # Type    Start    End  Width  t~exp~   \w     \q     \k     \f   Frames
#--------------------------------------------------------------------------
  1  \w    -79.00  25.00   0.50   13.00    --  -48.10  95.00  79.00  208
  2  \w     43.00 108.00   0.50    8.00    --   47.98  77.00 150.00  130
  3  \w     67.00 103.00   0.50   30.00    --  113.25 -95.00 -30.00   72
  4  \w    106.00 178.00   0.50   30.00    --  113.25  95.00  79.00  144
  5  \w     52.00  77.00   0.50    6.00    --   47.98  57.00-150.00   50
  6  \w     -7.00  26.00   0.50    6.00    --  -47.98  19.00  30.00   66
  7  \w    -19.00  18.00   0.50    6.00    --  -47.98  19.00   0.00   74
  8  \w   -106.00 -79.00   0.50    6.00    --  -47.98-125.00-150.00   54
  9  \w    -49.00 -23.00   0.50   24.00    --  -91.75  45.00  30.00   52
 10  \w     76.00 109.00   0.50   24.00    --  113.25-125.00 150.00   66
 11  \w     49.00 100.00   0.50   24.00    --  113.25 -94.00   0.00  102
 12  \w     79.00 106.00   0.50   24.00    --  113.25 -94.00  30.00   54
 13  \w    137.00 176.00   0.50   24.00    --  113.25  15.00 -90.00   78
 14  \w     48.00  75.00   0.50   24.00    --  113.25 -94.00  30.00   54
 15  \w     45.00  71.00   0.50   24.00    --  113.25-125.00 150.00   52
 16  \w     81.00 106.00   0.50   24.00    --  113.25-125.00  90.00   50
 17  \w     74.00 104.00   0.50   24.00    --  113.25 -77.00  60.00   60
 18  \w     83.00 109.00   0.50   24.00    --  113.25-125.00   0.00   52
 19  \w    101.00 127.00   0.50   24.00    --  113.25  30.00  30.00   52
 20  \w     48.00  74.00   0.50   24.00    --  113.25-125.00 -30.00   52
 21  \w    137.00 175.00   0.50   24.00    --  113.25  30.00   0.00   76
 22  \w     42.00  91.00   0.50   24.00    --  113.25 -77.00  30.00   98
 23  \w     79.00 106.00   0.50   24.00    --  113.25-125.00 -30.00   54
 24  \w     42.00  71.00   0.50   24.00    --  113.25 -61.00  90.00   58
 25  \w     95.00 124.00   0.50   24.00    --  113.25 125.00 120.00   58
 26  \w    139.00 165.00   0.50   24.00    --  113.25 125.00 120.00   52
 27  \w     42.00  67.00   0.50   24.00    --  113.25 -61.00  30.00   50
 28  \w    132.00 161.00   0.50   24.00    --  113.25  30.00  30.00   58
 29  \w     47.00  73.00   0.50   24.00    --  113.25 -77.00  60.00   52
 30  \w    107.00 134.00   0.50   24.00    --  113.25  30.00   0.00   54
 31  \w     42.00  67.00   0.50   24.00    --  113.25 -61.00   0.00   50
 32  \w     42.00  67.00   0.50   24.00    --  113.25 -61.00-120.00   50
 33  \w     45.00  71.00   0.50   24.00    --  113.25 -61.00 150.00   52
 34  \w     86.00 111.00   0.50   24.00    --  113.25-125.00  60.00   50
 35  \w    100.00 152.00   0.50   24.00    --  113.25 125.00   0.00  104
 36  \w     42.00  67.00   0.50   24.00    --  113.25 -61.00 -90.00   50
 37  \w     43.00  68.00   0.50   24.00    --  113.25 -61.00 120.00   50
 38  \w     45.00 106.00   0.50   24.00    --  113.25 -94.00 150.00  122
 39  \w    104.00 132.00   0.50   24.00    --  113.25 -85.00 -12.13   56
 40  \w     50.00  75.00   0.50   24.00    --  113.25 -77.00 -60.00   50
 41  \w     70.00  96.00   0.50   24.00    --  113.25 -77.00 -30.00   52
 42  \w     67.00  93.00   0.50   24.00    --  113.25 -77.00 150.00   52
 43  \w     79.00 106.00   0.50   24.00    --  113.25 -94.00 120.00   54
 44  \w    114.00 176.00   0.50   24.00    --  113.25  45.00-120.00  124
 45  \w    121.00 146.00   0.50   24.00    --  113.25  15.00  30.00   50
 46  \w     45.00  70.00   0.50   24.00    --  113.25 -61.00  60.00   50
;
_diffrn_measurement_device 'four-circle diffractometer'
_diffrn_measurement_device_type 'XtaLAB Synergy, Dualflex, HyPix'
_diffrn_measurement_method '\w scans'
_diffrn_orient_matrix_type 'CrysAlisPro convention (1999,Acta A55,543-557)'
_diffrn_orient_matrix_UB_11 0.0216109000
_diffrn_orient_matrix_UB_12 0.2417926000
_diffrn_orient_matrix_UB_13 -0.0376075000
_diffrn_orient_matrix_UB_21 0.0272462000
_diffrn_orient_matrix_UB_22 0.1111055000
_diffrn_orient_matrix_UB_23 0.0765373000
_diffrn_orient_matrix_UB_31 0.0802570000
_diffrn_orient_matrix_UB_32 -0.1027232000
_diffrn_orient_matrix_UB_33 -0.0058492000
_diffrn_radiation_monochromator mirror
_diffrn_radiation_probe x-ray
_diffrn_radiation_type 'Cu K\a'
_diffrn_radiation_wavelength 1.54184
_diffrn_reflns_av_R_equivalents 0.0284
_diffrn_reflns_av_unetI/netI 0.0245
_diffrn_reflns_Laue_measured_fraction_full 1.000
_diffrn_reflns_Laue_measured_fraction_max 0.995
_diffrn_reflns_limit_h_max 22
_diffrn_reflns_limit_h_min -16
_diffrn_reflns_limit_k_max 6
_diffrn_reflns_limit_k_min -6
_diffrn_reflns_limit_l_max 22
_diffrn_reflns_limit_l_min -23
_diffrn_reflns_number 8394
_diffrn_reflns_point_group_measured_fraction_full 1.000
_diffrn_reflns_point_group_measured_fraction_max 0.995
_diffrn_reflns_theta_full 67.684
_diffrn_reflns_theta_max 79.933
_diffrn_reflns_theta_min 4.907
_diffrn_source 'micro-focus sealed X-ray tube'
_diffrn_source_type 'PhotonJet (Cu) X-ray Source'
_exptl_absorpt_coefficient_mu 0.719
_exptl_absorpt_correction_T_max 1.00000
_exptl_absorpt_correction_T_min 0.92102
_exptl_absorpt_correction_type multi-scan
_exptl_absorpt_process_details
;
CrysAlisPro 1.171.43.100a (Rigaku Oxford Diffraction, 2023)
Empirical absorption correction using spherical harmonics,
implemented in SCALE3 ABSPACK scaling algorithm.
;
_exptl_crystal_colour white
_exptl_crystal_colour_primary white
_exptl_crystal_density_diffrn 1.273
_exptl_crystal_description needle
_exptl_crystal_F_000 704
_exptl_crystal_recrystallization_method 'crystallized from ethylacetate'
_exptl_crystal_size_max 0.15
_exptl_crystal_size_mid 0.018
_exptl_crystal_size_min 0.013
_refine_diff_density_max 0.141
_refine_diff_density_min -0.126
_refine_diff_density_rms 0.029
_refine_ls_extinction_coef 0.0012(2)
_refine_ls_extinction_expression Fc^*^=kFc[1+0.001xFc^2^\l^3^/sin(2\q)]^-1/4^
_refine_ls_extinction_method 'SHELXL-2018/3 (Sheldrick 2018)'
_refine_ls_goodness_of_fit_ref 1.060
_refine_ls_hydrogen_treatment mixed
_refine_ls_matrix_type full
_refine_ls_number_parameters 115
_refine_ls_number_reflns 1875
_refine_ls_number_restraints 0
_refine_ls_restrained_S_all 1.060
_refine_ls_R_factor_all 0.0434
_refine_ls_R_factor_gt 0.0359
_refine_ls_shift/su_max 0.001
_refine_ls_shift/su_mean 0.000
_refine_ls_structure_factor_coef Fsqd
_refine_ls_weighting_details 'w=1/[\s^2^(Fo^2^)+(0.0550P)^2^+0.3545P] where P=(Fo^2^+2Fc^2^)/3'
_refine_ls_weighting_scheme calc
_refine_ls_wR_factor_gt 0.1005
_refine_ls_wR_factor_ref 0.1049
_reflns_Friedel_coverage 0.000
_reflns_number_gt 1575
_reflns_number_total 1875
_reflns_threshold_expression 'I > 2\s(I)'
_cod_data_source_file d5ce00839e2.cif
_cod_data_source_block exp_821_auto
_cod_depositor_comments
;
The following automatic conversions were performed:

data item '_chemical_melting_point' value '375-378' was changed to
'376.5(15)' -- the average value was taken and precision was
estimated.

Automatic conversion script
Id: cif_fix_values 8170 2020-07-09 18:12:32Z antanas 

 Adding full bibliography for 7250982--7251002.cif.
;
_cod_original_cell_volume 1723.69(10)
_cod_database_code 7250991
_shelx_shelxl_version_number 2018/3
_chemical_oxdiff_formula C8H11N3O
_shelx_space_group_comment
;
The symmetry employed for this shelxl refinement is uniquely defined
by the following loop, which should always be used as a source of
symmetry information in preference to the above space-group names.
They are only intended as comments.
;
_shelx_estimated_absorpt_t_max 0.991
_shelx_estimated_absorpt_t_min 0.900
_olex2_refinement_description
;
1. Fixed Uiso
 At 1.2 times of:
  All C(H) groups, All C(H,H) groups
 At 1.5 times of:
  All C(H,H,H) groups
2.a Secondary CH2 refined with riding coordinates:
 C9(H9A,H9B), C10(H10A,H10B)
2.b Aromatic/amide H refined with riding coordinates:
 C3(H3), C4(H4), C5(H5)
2.c Idealised Me refined as rotating group:
 C11(H11A,H11B,H11C)
;
_olex2_submission_special_instructions 'No special instructions were received'
_oxdiff_exptl_absorpt_empirical_details
;
Empirical correction (ABSPACK) includes:
- Absorption correction using spherical harmonics
- Frame scaling
;
_oxdiff_exptl_absorpt_empirical_full_max 2.725
_oxdiff_exptl_absorpt_empirical_full_min 0.499

loop_
_space_group_symop_operation_xyz
'x, y, z'
'-x+1/2, y, -z'
'x+1/2, y+1/2, z+1/2'
'-x+1, y+1/2, -z+1/2'
'-x, -y, -z'
'x-1/2, -y, z'
'-x+1/2, -y+1/2, -z+1/2'
'x, -y+1/2, z+1/2'

loop_
_atom_site_label
_atom_site_type_symbol
_atom_site_fract_x
_atom_site_fract_y
_atom_site_fract_z
_atom_site_U_iso_or_equiv
_atom_site_adp_type
_atom_site_occupancy
_atom_site_site_symmetry_order
_atom_site_calc_flag
_atom_site_refinement_flags_posn
_atom_site_refinement_flags_adp
_atom_site_refinement_flags_occupancy
_atom_site_disorder_assembly
_atom_site_disorder_group
C1 C 0.58051(6) 0.2105(2) 0.55148(6) 0.0399(3) Uani 1 1 d . . . . .
H7 H 0.5304(8) 0.332(3) 0.4598(8) 0.056(4) Uiso 1 1 d . . . . .
N2 N 0.54617(5) 0.3915(2) 0.58588(5) 0.0463(3) Uani 1 1 d . . . . .
C3 C 0.55927(7) 0.3943(3) 0.65968(7) 0.0513(3) Uani 1 1 d . . . . .
H3 H 0.536517 0.516843 0.685743 0.062 Uiso 1 1 calc R U . . .
C4 C 0.60498(7) 0.2236(3) 0.69868(7) 0.0547(3) Uani 1 1 d . . . . .
H4 H 0.613688 0.227229 0.750174 0.066 Uiso 1 1 calc R U . . .
C5 C 0.63694(8) 0.0484(3) 0.65773(7) 0.0583(4) Uani 1 1 d . . . . .
H5 H 0.667894 -0.070666 0.682696 0.070 Uiso 1 1 calc R U . . .
N6 N 0.62625(6) 0.0381(2) 0.58374(6) 0.0530(3) Uani 1 1 d . . . . .
N7 N 0.56339(6) 0.21407(19) 0.47513(5) 0.0434(3) Uani 1 1 d . . . . .
C8 C 0.58618(6) 0.0675(2) 0.41915(6) 0.0413(3) Uani 1 1 d . . . . .
C9 C 0.64373(7) -0.1336(2) 0.43607(7) 0.0472(3) Uani 1 1 d . . . . .
H9A H 0.624107 -0.252379 0.469309 0.057 Uiso 1 1 calc R U . . .
H9B H 0.689578 -0.062021 0.461552 0.057 Uiso 1 1 calc R U . . .
C10 C 0.66362(8) -0.2678(3) 0.36742(8) 0.0624(4) Uani 1 1 d . . . . .
H10A H 0.618494 -0.348433 0.343541 0.075 Uiso 1 1 calc R U . . .
H10B H 0.680490 -0.148135 0.332823 0.075 Uiso 1 1 calc R U . . .
C11 C 0.72505(8) -0.4591(3) 0.38508(10) 0.0708(5) Uani 1 1 d . . . . .
H11A H 0.735904 -0.539061 0.340124 0.106 Uiso 1 1 calc R U . . .
H11B H 0.708173 -0.580229 0.418434 0.106 Uiso 1 1 calc R U . . .
H11C H 0.770160 -0.379821 0.407932 0.106 Uiso 1 1 calc R U . . .
O12 O 0.55817(5) 0.11128(18) 0.35607(5) 0.0552(3) Uani 1 1 d . . . . .

loop_
_atom_site_aniso_label
_atom_site_aniso_U_11
_atom_site_aniso_U_22
_atom_site_aniso_U_33
_atom_site_aniso_U_23
_atom_site_aniso_U_13
_atom_site_aniso_U_12
C1 0.0412(5) 0.0394(6) 0.0401(5) 0.0014(4) 0.0084(4) -0.0009(4)
N2 0.0500(5) 0.0466(6) 0.0430(5) -0.0022(4) 0.0077(4) 0.0063(4)
C3 0.0545(6) 0.0559(8) 0.0445(6) -0.0065(6) 0.0102(5) 0.0041(6)
C4 0.0594(7) 0.0668(9) 0.0378(6) 0.0009(6) 0.0043(5) 0.0025(6)
C5 0.0659(7) 0.0638(9) 0.0444(7) 0.0067(6) 0.0022(5) 0.0153(6)
N6 0.0626(6) 0.0530(6) 0.0435(5) 0.0033(5) 0.0061(4) 0.0159(5)
N7 0.0497(5) 0.0420(5) 0.0392(5) 0.0020(4) 0.0080(4) 0.0083(4)
C8 0.0439(5) 0.0412(6) 0.0400(6) 0.0002(4) 0.0101(4) -0.0027(4)
C9 0.0483(6) 0.0441(7) 0.0499(7) -0.0053(5) 0.0087(5) 0.0021(5)
C10 0.0557(7) 0.0675(9) 0.0644(8) -0.0207(7) 0.0087(6) 0.0101(6)
C11 0.0569(8) 0.0615(9) 0.0952(12) -0.0234(8) 0.0143(7) 0.0072(7)
O12 0.0649(5) 0.0621(6) 0.0391(5) 0.0006(4) 0.0078(4) 0.0098(4)

loop_
_atom_type_symbol
_atom_type_description
_atom_type_scat_dispersion_real
_atom_type_scat_dispersion_imag
_atom_type_scat_source
C C 0.0181 0.0091 'International Tables Vol C Tables 4.2.6.8 and 6.1.1.4'
H H 0.0000 0.0000 'International Tables Vol C Tables 4.2.6.8 and 6.1.1.4'
N N 0.0311 0.0180 'International Tables Vol C Tables 4.2.6.8 and 6.1.1.4'
O O 0.0492 0.0322 'International Tables Vol C Tables 4.2.6.8 and 6.1.1.4'

loop_
_geom_angle_atom_site_label_1
_geom_angle_atom_site_label_2
_geom_angle_atom_site_label_3
_geom_angle
_geom_angle_site_symmetry_1
_geom_angle_site_symmetry_3
_geom_angle_publ_flag
N2 C1 N7 113.20(10) . . ?
N6 C1 N2 126.31(11) . . ?
N6 C1 N7 120.48(10) . . ?
C3 N2 C1 115.92(11) . . ?
N2 C3 C4 122.60(12) . . ?
C5 C4 C3 116.26(12) . . ?
N6 C5 C4 123.64(12) . . ?
C1 N6 C5 115.27(11) . . ?
C8 N7 C1 132.60(10) . . ?
N7 C8 C9 120.74(10) . . ?
O12 C8 N7 117.17(10) . . ?
O12 C8 C9 122.08(10) . . ?
C8 C9 C10 113.09(11) . . ?
C11 C10 C9 112.31(12) . . ?

loop_
_geom_bond_atom_site_label_1
_geom_bond_atom_site_label_2
_geom_bond_distance
_geom_bond_site_symmetry_2
_geom_bond_publ_flag
C1 N2 1.3399(15) . ?
C1 N6 1.3277(16) . ?
C1 N7 1.3850(14) . ?
N2 C3 1.3331(15) . ?
C3 C4 1.3714(19) . ?
C4 C5 1.363(2) . ?
C5 N6 1.3355(17) . ?
N7 C8 1.3812(15) . ?
C8 C9 1.4980(16) . ?
C8 O12 1.2197(14) . ?
C9 C10 1.5145(17) . ?
C10 C11 1.509(2) . ?

loop_
_geom_hbond_atom_site_label_D
_geom_hbond_atom_site_label_H
_geom_hbond_atom_site_label_A
_geom_hbond_distance_DH
_geom_hbond_distance_HA
_geom_hbond_distance_DA
_geom_hbond_angle_DHA
_geom_hbond_site_symmetry_A
_geom_hbond_publ_flag
N7 H7 N2 0.887(16) 2.125(16) 3.0101(14) 175.2(13) 5_666 yes
